data_7218717
loop_
_publ_author_name
'Yan, Yan'
'Chen, Jia-Mei'
'Lu, Tong-Bu'

_publ_section_title
;
 Thermodynamics and preliminary pharmaceutical characterization of a
 melatonin--pimelic acid cocrystal prepared by a melt crystallization
 method
;
_journal_issue 3
_journal_name_full CrystEngComm
_journal_page_first 612
_journal_paper_doi 10.1039/C4CE01921K
_journal_volume 17
_journal_year 2015
_chemical_formula_moiety (C13H16N2O2)(C7H12O4)
_chemical_formula_sum 'C20 H28 N2 O6'
_chemical_formula_weight 392.44
_chemical_melting_point 80.6
_chemical_name_systematic 'melatoninpimelic acid cocrystal '
_space_group_IT_number 14
_symmetry_cell_setting monoclinic
_symmetry_space_group_name_Hall '-P 2ybc'
_symmetry_space_group_name_H-M 'P 1 21/c 1'
_atom_sites_solution_hydrogens geom
_atom_sites_solution_primary direct
_atom_sites_solution_secondary difmap
_audit_creation_method SHELXL-97
_cell_angle_alpha 90.00
_cell_angle_beta 104.573(6)
_cell_angle_gamma 90.00
_cell_formula_units_Z 4
_cell_length_a 5.2497(3)
_cell_length_b 49.977(2)
_cell_length_c 7.6897(5)
_cell_measurement_reflns_used 2553
_cell_measurement_temperature 150(2)
_cell_measurement_theta_max 65.3916
_cell_measurement_theta_min 2.6502
_cell_volume 1952.60(19)
_computing_cell_refinement
;
CrysAlisPro, Agilent Technologies,
Version 1.171.36.20 (release 27-06-2012 CrysAlis171 .NET)
(compiled Jul 11 2012,15:38:31)
;
_computing_data_collection
;
CrysAlisPro, Agilent Technologies,
Version 1.171.36.20 (release 27-06-2012 CrysAlis171 .NET)
(compiled Jul 11 2012,15:38:31)
;
_computing_data_reduction
;
CrysAlisPro, Agilent Technologies,
Version 1.171.36.20 (release 27-06-2012 CrysAlis171 .NET)
(compiled Jul 11 2012,15:38:31)
;
_computing_structure_refinement 'SHELXL-97 (Sheldrick, 1997)'
_computing_structure_solution 'SHELXS-97 (Sheldrick, 1990)'
_diffrn_ambient_temperature 150(2)
_diffrn_measured_fraction_theta_full 0.990
_diffrn_measured_fraction_theta_max 0.990
_diffrn_radiation_monochromator graphite
_diffrn_radiation_source 'fine-focus sealed tube'
_diffrn_radiation_type CuK\a
_diffrn_radiation_wavelength 1.54184
_diffrn_reflns_av_R_equivalents 0.0314
_diffrn_reflns_av_sigmaI/netI 0.0358
_diffrn_reflns_limit_h_max 4
_diffrn_reflns_limit_h_min -5
_diffrn_reflns_limit_k_max 57
_diffrn_reflns_limit_k_min -53
_diffrn_reflns_limit_l_max 8
_diffrn_reflns_limit_l_min -6
_diffrn_reflns_number 6142
_diffrn_reflns_theta_full 62.50
_diffrn_reflns_theta_max 62.50
_diffrn_reflns_theta_min 3.54
_exptl_absorpt_coefficient_mu 0.817
_exptl_absorpt_correction_T_max 0.9839
_exptl_absorpt_correction_T_min 0.8873
_exptl_absorpt_correction_type multi-scan
_exptl_crystal_colour colorless
_exptl_crystal_density_diffrn 1.335
_exptl_crystal_density_method 'not measured'
_exptl_crystal_description plate
_exptl_crystal_F_000 840
_exptl_crystal_preparation 'IR PXRD DSC'
_exptl_crystal_recrystallization_method 'Re-crystallisation from solvent: dichloromethane and n-hexane'
_exptl_crystal_size_max 0.15
_exptl_crystal_size_mid 0.05
_exptl_crystal_size_min 0.02
_refine_diff_density_max 0.208
_refine_diff_density_min -0.303
_refine_diff_density_rms 0.075
_refine_ls_extinction_method none
_refine_ls_goodness_of_fit_ref 1.123
_refine_ls_hydrogen_treatment mixed
_refine_ls_matrix_type full
_refine_ls_number_parameters 365
_refine_ls_number_reflns 3057
_refine_ls_number_restraints 0
_refine_ls_restrained_S_all 1.123
_refine_ls_R_factor_all 0.0623
_refine_ls_R_factor_gt 0.0498
_refine_ls_shift/su_max 0.000
_refine_ls_shift/su_mean 0.000
_refine_ls_structure_factor_coef Fsqd
_refine_ls_weighting_details 'calc w=1/[\s^2^(Fo^2^)+(0.0442P)^2^+1.3390P] where P=(Fo^2^+2Fc^2^)/3'
_refine_ls_weighting_scheme calc
_refine_ls_wR_factor_gt 0.1160
_refine_ls_wR_factor_ref 0.1225
_reflns_number_gt 2502
_reflns_number_total 3057
_reflns_threshold_expression >2sigma(I)
_cod_data_source_file c4ce01921k1.cif
_cod_data_source_block added_by_encifer
_cod_depositor_comments
;
The following automatic conversions were performed:

'_symmetry_cell_setting' value 'Monoclinic' changed to 'monoclinic'
according to
/usr/data/users/saulius/crontab/automatic-downloads/rss-feeds/RSC/lib/dictionaries/cif_core.dic
dictionary named 'cif_core.dic' version 2.4.2 from 2011-04-26.

Automatic conversion script
Id: cif_fix_values 2827 2014-09-09 07:05:25Z andrius 

 Adding full bibliography for 7218717.cif.
;
_cod_original_cell_volume 1952.58(19)
_cod_original_sg_symbol_H-M P21/c
_cod_database_code 7218717

loop_
_symmetry_equiv_pos_as_xyz
'x, y, z'
'-x, y+1/2, -z+1/2'
'-x, -y, -z'
'x, -y-1/2, z-1/2'

loop_
_atom_site_label
_atom_site_type_symbol
_atom_site_fract_x
_atom_site_fract_y
_atom_site_fract_z
_atom_site_U_iso_or_equiv
_atom_site_adp_type
_atom_site_occupancy
_atom_site_symmetry_multiplicity
_atom_site_calc_flag
O3 O 0.9346(3) 0.20115(3) 0.6827(2) 0.0310(4) Uani 1 1 d
O4 O 0.5947(4) 0.17810(3) 0.5188(2) 0.0355(5) Uani 1 1 d
O1 O 0.6965(3) 0.24598(3) 0.5924(2) 0.0349(5) Uani 1 1 d
O5 O 0.5281(4) 0.03182(3) 0.4778(2) 0.0349(5) Uani 1 1 d
O2 O 0.5232(3) 0.43934(3) 0.4500(2) 0.0322(4) Uani 1 1 d
N2 N 1.2083(4) 0.36186(4) 0.7941(3) 0.0264(5) Uani 1 1 d
C7 C 0.6435(5) 0.39484(5) 0.5243(3) 0.0220(5) Uani 1 1 d
N1 N 0.4670(4) 0.28173(4) 0.4690(3) 0.0264(5) Uani 1 1 d
O6 O 0.8284(4) 0.00554(3) 0.6555(3) 0.0356(5) Uani 1 1 d
C10 C 0.8127(5) 0.17843(5) 0.6176(3) 0.0243(5) Uani 1 1 d
C11 C 0.9265(5) 0.05182(5) 0.6515(4) 0.0280(6) Uani 1 1 d
C12 C 0.9747(5) 0.15391(5) 0.6817(3) 0.0236(5) Uani 1 1 d
C13 C 0.8228(4) 0.34701(5) 0.6228(3) 0.0213(5) Uani 1 1 d
C14 C 0.9765(5) 0.10252(5) 0.6712(3) 0.0230(5) Uani 1 1 d
C15 C 1.0712(5) 0.38441(5) 0.7192(3) 0.0234(5) Uani 1 1 d
C16 C 0.8297(5) 0.12846(5) 0.6083(3) 0.0231(5) Uani 1 1 d
C17 C 0.8261(4) 0.37572(4) 0.6121(3) 0.0204(5) Uani 1 1 d
C18 C 0.7406(5) 0.02911(5) 0.5847(3) 0.0269(6) Uani 1 1 d
C19 C 1.0561(5) 0.33971(5) 0.7346(3) 0.0250(5) Uani 1 1 d
C20 C 0.8027(5) 0.07879(5) 0.5934(3) 0.0237(5) Uani 1 1 d
C21 C 1.1390(5) 0.41140(5) 0.7387(3) 0.0263(5) Uani 1 1 d
C22 C 0.7099(5) 0.42163(5) 0.5439(3) 0.0247(5) Uani 1 1 d
C23 C 0.4944(5) 0.25523(5) 0.4895(3) 0.0260(5) Uani 1 1 d
C24 C 0.9555(5) 0.42987(5) 0.6498(3) 0.0272(6) Uani 1 1 d
C25 C 0.6048(5) 0.32877(5) 0.5266(3) 0.0236(5) Uani 1 1 d
C26 C 0.6757(5) 0.29963(5) 0.5654(4) 0.0285(6) Uani 1 1 d
C27 C 0.2747(6) 0.23784(6) 0.3887(4) 0.0327(6) Uani 1 1 d
C28 C 0.5460(6) 0.46653(5) 0.5053(4) 0.0370(7) Uani 1 1 d
H16A H 0.786(4) 0.1291(5) 0.474(3) 0.019(6) Uiso 1 1 d
H14A H 1.140(5) 0.1022(5) 0.631(3) 0.023(6) Uiso 1 1 d
H20A H 0.753(5) 0.0798(5) 0.459(4) 0.032(7) Uiso 1 1 d
H7 H 0.473(5) 0.3900(5) 0.448(3) 0.019(6) Uiso 1 1 d
H16B H 0.665(5) 0.1279(5) 0.643(3) 0.024(6) Uiso 1 1 d
H25A H 0.566(5) 0.3318(5) 0.394(4) 0.031(7) Uiso 1 1 d
H11A H 1.077(6) 0.0492(5) 0.606(4) 0.032(7) Uiso 1 1 d
H12A H 1.135(6) 0.1557(5) 0.643(4) 0.034(7) Uiso 1 1 d
H24 H 0.999(5) 0.4489(6) 0.662(3) 0.033(7) Uiso 1 1 d
H20B H 0.641(6) 0.0800(5) 0.629(3) 0.029(7) Uiso 1 1 d
H25B H 0.445(5) 0.3328(5) 0.564(3) 0.026(7) Uiso 1 1 d
H21 H 1.312(5) 0.4172(5) 0.812(3) 0.024(6) Uiso 1 1 d
H26A H 0.847(6) 0.2952(6) 0.529(4) 0.041(8) Uiso 1 1 d
H14B H 1.024(5) 0.1015(5) 0.804(4) 0.033(7) Uiso 1 1 d
H19 H 1.123(5) 0.3222(5) 0.778(3) 0.027(7) Uiso 1 1 d
H26B H 0.707(6) 0.2961(6) 0.697(4) 0.044(8) Uiso 1 1 d
H28A H 0.703(7) 0.4752(6) 0.480(4) 0.052(9) Uiso 1 1 d
H28B H 0.567(6) 0.4677(6) 0.636(4) 0.046(9) Uiso 1 1 d
H12B H 1.022(5) 0.1540(5) 0.813(4) 0.034(7) Uiso 1 1 d
H11B H 0.990(6) 0.0507(6) 0.787(4) 0.045(8) Uiso 1 1 d
H28C H 0.390(6) 0.4755(6) 0.434(4) 0.049(9) Uiso 1 1 d
H27A H 0.206(8) 0.2285(9) 0.469(6) 0.095(14) Uiso 1 1 d
H27B H 0.346(8) 0.2249(8) 0.325(5) 0.081(12) Uiso 1 1 d
H27C H 0.142(9) 0.2471(9) 0.304(6) 0.102(15) Uiso 1 1 d
H2 H 1.368(6) 0.3616(5) 0.860(4) 0.025(7) Uiso 1 1 d
H1 H 0.321(6) 0.2875(5) 0.388(4) 0.033(8) Uiso 1 1 d
H6 H 0.691(7) -0.0068(7) 0.600(5) 0.070(11) Uiso 1 1 d
H3 H 0.821(9) 0.2160(9) 0.638(6) 0.098(14) Uiso 1 1 d

loop_
_atom_site_aniso_label
_atom_site_aniso_U_11
_atom_site_aniso_U_22
_atom_site_aniso_U_33
_atom_site_aniso_U_23
_atom_site_aniso_U_13
_atom_site_aniso_U_12
O3 0.0279(10) 0.0196(9) 0.0394(10) 0.0001(7) -0.0028(8) -0.0014(7)
O4 0.0280(11) 0.0255(9) 0.0438(11) -0.0016(8) -0.0083(9) 0.0000(8)
O1 0.0297(10) 0.0229(9) 0.0427(10) 0.0015(8) -0.0083(8) 0.0022(7)
O5 0.0322(11) 0.0230(9) 0.0407(11) 0.0011(7) -0.0071(9) -0.0037(7)
O2 0.0345(11) 0.0204(9) 0.0356(10) 0.0005(7) -0.0026(8) 0.0041(7)
N2 0.0159(12) 0.0314(12) 0.0273(11) 0.0004(9) -0.0031(9) 0.0007(9)
C7 0.0182(13) 0.0245(12) 0.0206(11) -0.0007(9) -0.0001(10) 0.0009(10)
N1 0.0228(12) 0.0218(11) 0.0289(11) 0.0004(8) -0.0039(9) 0.0014(9)
O6 0.0328(11) 0.0224(9) 0.0434(11) 0.0022(8) -0.0057(8) -0.0009(8)
C10 0.0281(15) 0.0226(12) 0.0216(12) -0.0009(9) 0.0050(11) -0.0040(10)
C11 0.0243(15) 0.0235(13) 0.0338(15) -0.0013(11) 0.0031(12) -0.0006(10)
C12 0.0222(14) 0.0240(13) 0.0230(13) 0.0004(10) 0.0025(11) -0.0018(10)
C13 0.0201(13) 0.0236(12) 0.0199(11) -0.0001(9) 0.0046(10) 0.0005(9)
C14 0.0209(14) 0.0224(12) 0.0237(13) -0.0004(10) 0.0018(10) -0.0019(10)
C15 0.0215(13) 0.0268(12) 0.0214(12) 0.0014(10) 0.0045(10) 0.0022(10)
C16 0.0208(13) 0.0227(13) 0.0240(13) 0.0002(10) 0.0024(10) -0.0007(10)
C17 0.0176(12) 0.0246(12) 0.0187(11) -0.0005(9) 0.0041(9) -0.0003(9)
C18 0.0326(15) 0.0209(13) 0.0272(13) -0.0027(10) 0.0075(12) 0.0000(10)
C19 0.0259(14) 0.0236(13) 0.0247(13) 0.0018(10) 0.0047(11) 0.0023(10)
C20 0.0210(14) 0.0213(13) 0.0261(13) -0.0016(10) 0.0010(11) -0.0019(10)
C21 0.0213(14) 0.0306(14) 0.0250(13) -0.0023(10) 0.0021(10) -0.0041(11)
C22 0.0250(14) 0.0251(13) 0.0228(12) 0.0021(10) 0.0039(10) 0.0037(10)
C23 0.0285(14) 0.0224(12) 0.0258(12) -0.0010(10) 0.0046(11) -0.0007(10)
C24 0.0313(15) 0.0234(13) 0.0265(13) -0.0015(10) 0.0065(11) -0.0042(11)
C25 0.0220(14) 0.0229(12) 0.0248(13) 0.0004(10) 0.0038(10) 0.0008(10)
C26 0.0281(15) 0.0218(13) 0.0308(14) -0.0018(10) -0.0012(11) -0.0004(10)
C27 0.0328(16) 0.0262(14) 0.0352(15) -0.0028(12) 0.0009(13) -0.0030(12)
C28 0.0431(19) 0.0218(14) 0.0414(17) -0.0025(12) 0.0017(15) 0.0045(13)

loop_
_atom_type_symbol
_atom_type_description
_atom_type_scat_dispersion_real
_atom_type_scat_dispersion_imag
_atom_type_scat_source
C C 0.0181 0.0091 'International Tables Vol C Tables 4.2.6.8 and 6.1.1.4'
H H 0.0000 0.0000 'International Tables Vol C Tables 4.2.6.8 and 6.1.1.4'
N N 0.0311 0.0180 'International Tables Vol C Tables 4.2.6.8 and 6.1.1.4'
O O 0.0492 0.0322 'International Tables Vol C Tables 4.2.6.8 and 6.1.1.4'

loop_
_geom_angle_atom_site_label_1
_geom_angle_atom_site_label_2
_geom_angle_atom_site_label_3
_geom_angle
C10 O3 H3 109(3)
C22 O2 C28 117.5(2)
C19 N2 C15 108.7(2)
C19 N2 H2 125.5(17)
C15 N2 H2 125.7(17)
C22 C7 C17 119.0(2)
C22 C7 H7 118.6(14)
C17 C7 H7 122.4(14)
C23 N1 C26 120.1(2)
C23 N1 H1 116.5(17)
C26 N1 H1 123.3(17)
C18 O6 H6 104(2)
O4 C10 O3 122.5(2)
O4 C10 C12 124.5(2)
O3 C10 C12 113.1(2)
C18 C11 C20 112.2(2)
C18 C11 H11A 107.5(16)
C20 C11 H11A 110.3(16)
C18 C11 H11B 109.0(17)
C20 C11 H11B 111.0(17)
H11A C11 H11B 107(2)
C10 C12 C16 111.9(2)
C10 C12 H12A 106.6(16)
C16 C12 H12A 111.1(16)
C10 C12 H12B 108.3(16)
C16 C12 H12B 111.2(16)
H12A C12 H12B 108(2)
C19 C13 C17 106.4(2)
C19 C13 C25 127.0(2)
C17 C13 C25 126.5(2)
C16 C14 C20 109.40(19)
C16 C14 H14A 108.9(14)
C20 C14 H14A 110.4(14)
C16 C14 H14B 110.3(15)
C20 C14 H14B 109.5(15)
H14A C14 H14B 108(2)
N2 C15 C21 130.7(2)
N2 C15 C17 107.2(2)
C21 C15 C17 122.1(2)
C12 C16 C14 115.4(2)
C12 C16 H16A 108.7(13)
C14 C16 H16A 108.7(13)
C12 C16 H16B 108.8(15)
C14 C16 H16B 107.7(15)
H16A C16 H16B 107(2)
C7 C17 C15 119.0(2)
C7 C17 C13 133.8(2)
C15 C17 C13 107.2(2)
O5 C18 O6 122.7(2)
O5 C18 C11 123.7(2)
O6 C18 C11 113.6(2)
C13 C19 N2 110.5(2)
C13 C19 H19 130.7(16)
N2 C19 H19 118.7(16)
C11 C20 C14 114.0(2)
C11 C20 H20A 109.4(15)
C14 C20 H20A 109.9(15)
C11 C20 H20B 108.6(16)
C14 C20 H20B 109.0(16)
H20A C20 H20B 106(2)
C24 C21 C15 117.7(2)
C24 C21 H21 120.9(14)
C15 C21 H21 121.3(14)
C7 C22 O2 115.9(2)
C7 C22 C24 121.2(2)
O2 C22 C24 122.9(2)
O1 C23 N1 119.5(2)
O1 C23 C27 122.5(2)
N1 C23 C27 118.0(2)
C21 C24 C22 121.0(2)
C21 C24 H24 118.9(16)
C22 C24 H24 120.1(16)
C13 C25 C26 111.5(2)
C13 C25 H25A 110.2(15)
C26 C25 H25A 108.7(15)
C13 C25 H25B 109.5(15)
C26 C25 H25B 109.3(15)
H25A C25 H25B 107(2)
N1 C26 C25 111.9(2)
N1 C26 H26A 109.0(16)
C25 C26 H26A 110.0(16)
N1 C26 H26B 108.4(17)
C25 C26 H26B 109.8(17)
H26A C26 H26B 108(2)
C23 C27 H27A 109(3)
C23 C27 H27B 108(2)
H27A C27 H27B 106(3)
C23 C27 H27C 114(3)
H27A C27 H27C 112(4)
H27B C27 H27C 107(3)
O2 C28 H28A 111.9(18)
O2 C28 H28B 110.0(18)
H28A C28 H28B 107(3)
O2 C28 H28C 106.1(18)
H28A C28 H28C 108(3)
H28B C28 H28C 114(2)

loop_
_geom_bond_atom_site_label_1
_geom_bond_atom_site_label_2
_geom_bond_distance
O3 C10 1.337(3)
O3 H3 0.96(4)
O4 C10 1.204(3)
O1 C23 1.242(3)
O5 C18 1.215(3)
O2 C22 1.382(3)
O2 C28 1.420(3)
N2 C19 1.374(3)
N2 C15 1.382(3)
N2 H2 0.86(3)
C7 C22 1.382(3)
C7 C17 1.401(3)
C7 H7 0.97(3)
N1 C23 1.337(3)
N1 C26 1.463(3)
N1 H1 0.90(3)
O6 C18 1.331(3)
O6 H6 0.96(4)
C10 C12 1.502(3)
C11 C18 1.501(3)
C11 C20 1.514(3)
C11 H11A 0.95(3)
C11 H11B 1.01(3)
C12 C16 1.517(3)
C12 H12A 0.96(3)
C12 H12B 0.98(3)
C13 C19 1.357(3)
C13 C17 1.437(3)
C13 C25 1.504(3)
C14 C16 1.524(3)
C14 C20 1.524(3)
C14 H14A 0.99(3)
C14 H14B 0.99(3)
C15 C21 1.393(3)
C15 C17 1.410(3)
C16 H16A 1.00(2)
C16 H16B 0.97(3)
C19 H19 0.97(3)
C20 H20A 1.00(3)
C20 H20B 0.96(3)
C21 C24 1.384(4)
C21 H21 0.98(3)
C22 C24 1.402(4)
C23 C27 1.496(4)
C24 H24 0.98(3)
C25 C26 1.514(3)
C25 H25A 1.00(3)
C25 H25B 0.98(3)
C26 H26A 1.03(3)
C26 H26B 1.00(3)
C27 H27A 0.92(5)
C27 H27B 0.94(4)
C27 H27C 0.95(5)
C28 H28A 0.99(3)
C28 H28B 0.98(3)
C28 H28C 0.97(3)

loop_
_geom_hbond_atom_site_label_D
_geom_hbond_atom_site_label_H
_geom_hbond_atom_site_label_A
_geom_hbond_distance_DH
_geom_hbond_distance_HA
_geom_hbond_distance_DA
_geom_hbond_angle_DHA
_geom_hbond_site_symmetry_A
O3 H3 O1 0.96(4) 1.64(4) 2.575(2) 164(4) .
O6 H6 O5 0.96(4) 1.70(4) 2.660(2) 172(3) 3_656
N1 H1 O3 0.90(3) 2.31(3) 3.209(3) 175(2) 4_465
N2 H2 O4 0.86(3) 2.47(3) 3.054(3) 125(2) 4_666

loop_
_geom_torsion_atom_site_label_1
_geom_torsion_atom_site_label_2
_geom_torsion_atom_site_label_3
_geom_torsion_atom_site_label_4
_geom_torsion
O4 C10 C12 C16 -0.5(3)
O3 C10 C12 C16 179.0(2)
C19 N2 C15 C21 179.4(2)
C19 N2 C15 C17 0.7(3)
C10 C12 C16 C14 -178.2(2)
C20 C14 C16 C12 177.6(2)
C22 C7 C17 C15 0.6(3)
C22 C7 C17 C13 179.4(2)
N2 C15 C17 C7 178.0(2)
C21 C15 C17 C7 -0.8(3)
N2 C15 C17 C13 -1.0(2)
C21 C15 C17 C13 -179.9(2)
C19 C13 C17 C7 -177.8(2)
C25 C13 C17 C7 3.0(4)
C19 C13 C17 C15 1.0(3)
C25 C13 C17 C15 -178.2(2)
C20 C11 C18 O5 8.8(4)
C20 C11 C18 O6 -170.4(2)
C17 C13 C19 N2 -0.6(3)
C25 C13 C19 N2 178.6(2)
C15 N2 C19 C13 0.0(3)
C18 C11 C20 C14 175.1(2)
C16 C14 C20 C11 -178.4(2)
N2 C15 C21 C24 -178.1(2)
C17 C15 C21 C24 0.5(4)
C17 C7 C22 O2 178.4(2)
C17 C7 C22 C24 -0.1(3)
C28 O2 C22 C7 161.8(2)
C28 O2 C22 C24 -19.7(3)
C26 N1 C23 O1 0.9(4)
C26 N1 C23 C27 179.7(2)
C15 C21 C24 C22 0.0(4)
C7 C22 C24 C21 -0.2(4)
O2 C22 C24 C21 -178.6(2)
C19 C13 C25 C26 -1.1(3)
C17 C13 C25 C26 177.9(2)
C23 N1 C26 C25 -179.0(2)
C13 C25 C26 N1 -178.7(2)
